data_4073231
loop_
_publ_author_name
'Bazinet, Patrick'
'Ong, Tiow-Gan'
'O'Brien, Julie S.'
'Lavoie, Nathalie'
'Bell, Eleanor'
'Yap, Glenn P. A.'
'Korobkov, Ilia'
'Richeson, Darrin S.'

_publ_section_title
;
 Design of Sterically Demanding, Electron-Rich Carbene Ligands with the
 Perimidine Scaffold
;
_journal_issue 11
_journal_name_full Organometallics
_journal_page_first 2885
_journal_paper_doi 10.1021/om0701827
_journal_volume 26
_journal_year 2007
_chemical_formula_sum 'C22 H22 N2'
_chemical_formula_weight 314.42
_chemical_name_systematic
; 
 ? 
;
_space_group_IT_number 14
_symmetry_cell_setting monoclinic
_symmetry_space_group_name_Hall '-P 2ybc'
_symmetry_space_group_name_H-M 'P 1 21/c 1'
_atom_sites_solution_hydrogens geom
_atom_sites_solution_primary direct
_atom_sites_solution_secondary difmap
_audit_creation_method SHELXL-97
_cell_angle_alpha 90.00
_cell_angle_beta 101.454(3)
_cell_angle_gamma 90.00
_cell_formula_units_Z 4
_cell_length_a 11.985(2)
_cell_length_b 8.6199(16)
_cell_length_c 17.383(3)
_cell_measurement_reflns_used 574
_cell_measurement_temperature 170(2)
_cell_measurement_theta_max 22.93
_cell_measurement_theta_min 2.39
_cell_volume 1760.1(5)
_computing_cell_refinement 'SHELXTL, Sheldrick (2001)'
_computing_data_collection 'SMART, Bruker (2002)'
_computing_data_reduction 'SHELXTL, Sheldrick (2001)'
_computing_molecular_graphics 'SHELXTL, Sheldrick (2001)'
_computing_publication_material 'SHELXTL, Sheldrick (2001)'
_computing_structure_refinement 'SHELXL-97 (Sheldrick, 1997)'
_computing_structure_solution 'SHELXS-97 (Sheldrick, 1990)'
_diffrn_ambient_temperature 170(2)
_diffrn_detector_area_resol_mean 836.6
_diffrn_measured_fraction_theta_full 0.813
_diffrn_measured_fraction_theta_max 0.813
_diffrn_measurement_device_type 'Bruker AXS APEX diffractometer'
_diffrn_measurement_method \w
_diffrn_radiation_monochromator graphite
_diffrn_radiation_source 'fine-focus sealed tube'
_diffrn_radiation_type MoK\a
_diffrn_radiation_wavelength 0.71073
_diffrn_reflns_av_R_equivalents 0.0335
_diffrn_reflns_av_sigmaI/netI 0.0558
_diffrn_reflns_limit_h_max 8
_diffrn_reflns_limit_h_min -15
_diffrn_reflns_limit_k_max 11
_diffrn_reflns_limit_k_min -10
_diffrn_reflns_limit_l_max 21
_diffrn_reflns_limit_l_min -22
_diffrn_reflns_number 7511
_diffrn_reflns_theta_full 28.25
_diffrn_reflns_theta_max 28.25
_diffrn_reflns_theta_min 1.73
_diffrn_standards_decay_% <1
_exptl_absorpt_coefficient_mu 0.070
_exptl_absorpt_correction_T_max 0.9945
_exptl_absorpt_correction_T_min 0.9917
_exptl_absorpt_correction_type multi-scan
_exptl_absorpt_process_details 'SADABS, Sheldrick (2003)'
_exptl_crystal_colour colourless
_exptl_crystal_density_diffrn 1.187
_exptl_crystal_density_method 'not measured'
_exptl_crystal_description block
_exptl_crystal_F_000 672
_exptl_crystal_size_max 0.12
_exptl_crystal_size_mid 0.10
_exptl_crystal_size_min 0.08
_refine_diff_density_max 0.223
_refine_diff_density_min -0.176
_refine_diff_density_rms 0.042
_refine_ls_extinction_method none
_refine_ls_goodness_of_fit_ref 1.069
_refine_ls_hydrogen_treatment constr
_refine_ls_matrix_type full
_refine_ls_number_parameters 221
_refine_ls_number_reflns 3543
_refine_ls_number_restraints 0
_refine_ls_restrained_S_all 1.069
_refine_ls_R_factor_all 0.0951
_refine_ls_R_factor_gt 0.0642
_refine_ls_shift/su_max 0.263
_refine_ls_shift/su_mean 0.004
_refine_ls_structure_factor_coef Fsqd
_refine_ls_weighting_details 'calc w=1/[\s^2^(Fo^2^)+(0.0482P)^2^+0.8332P] where P=(Fo^2^+2Fc^2^)/3'
_refine_ls_weighting_scheme calc
_refine_ls_wR_factor_gt 0.1389
_refine_ls_wR_factor_ref 0.1590
_reflns_number_gt 2466
_reflns_number_total 3543
_reflns_threshold_expression >2sigma(I)
_cod_data_source_file om0701827si20070227_100930.cif
_cod_data_source_block darr026
_cod_depositor_comments
;
The following automatic conversions were performed:

'_symmetry_cell_setting' value 'Monoclinic' changed to 'monoclinic'
according to /home/saulius/struct/CIF-dictionaries/cif_core.dic
dictionary named 'cif_core.dic' version 2.4.1 from 2010-06-29.

Automatic conversion script
Id: cif_fix_values 1715 2011-07-08 13:25:40Z adriana 
;
_cod_original_sg_symbol_H-M P2(1)/c
_cod_database_code 4073231

loop_
_symmetry_equiv_pos_as_xyz
'x, y, z'
'-x, y+1/2, -z+1/2'
'-x, -y, -z'
'x, -y-1/2, z-1/2'

loop_
_atom_site_label
_atom_site_type_symbol
_atom_site_fract_x
_atom_site_fract_y
_atom_site_fract_z
_atom_site_U_iso_or_equiv
_atom_site_adp_type
_atom_site_occupancy
_atom_site_symmetry_multiplicity
_atom_site_calc_flag
_atom_site_refinement_flags
N1 N 0.27112(16) 0.2007(2) 0.22829(11) 0.0302(5) Uani 1 1 d .
N2 N 0.12202(17) 0.3706(2) 0.21362(11) 0.0308(5) Uani 1 1 d .
C1 C 0.1946(2) 0.2889(3) 0.17906(14) 0.0325(6) Uani 1 1 d .
C2 C 0.2017(2) 0.2749(3) 0.34318(13) 0.0279(5) Uani 1 1 d .
C3 C 0.2801(2) 0.1868(3) 0.31055(13) 0.0272(5) Uani 1 1 d .
C4 C 0.3577(2) 0.0921(3) 0.35708(15) 0.0339(6) Uani 1 1 d .
H4 H 0.4090 0.0309 0.3348 0.041 Uiso 1 1 calc R
C5 C 0.3601(2) 0.0872(3) 0.43806(15) 0.0404(7) Uani 1 1 d .
H5 H 0.4130 0.0204 0.4700 0.048 Uiso 1 1 calc R
C6 C 0.2891(2) 0.1750(3) 0.47223(15) 0.0402(6) Uani 1 1 d .
H6 H 0.2951 0.1721 0.5275 0.048 Uiso 1 1 calc R
C7 C 0.2068(2) 0.2704(3) 0.42583(14) 0.0331(6) Uani 1 1 d .
C8 C 0.1276(2) 0.3589(3) 0.45705(15) 0.0427(7) Uani 1 1 d .
H8 H 0.1308 0.3598 0.5121 0.051 Uiso 1 1 calc R
C9 C 0.0471(2) 0.4425(3) 0.40905(16) 0.0464(7) Uani 1 1 d .
H9 H -0.0066 0.4996 0.4312 0.056 Uiso 1 1 calc R
C10 C 0.0404(2) 0.4475(3) 0.32756(15) 0.0388(6) Uani 1 1 d .
H10 H -0.0175 0.5066 0.2952 0.047 Uiso 1 1 calc R
C11 C 0.1181(2) 0.3665(3) 0.29467(13) 0.0277(5) Uani 1 1 d .
C12 C 0.3199(2) -0.0007(3) 0.14177(14) 0.0342(6) Uani 1 1 d .
H12 H 0.2437 -0.0371 0.1339 0.041 Uiso 1 1 calc R
C13 C 0.3978(2) -0.0715(3) 0.10275(14) 0.0369(6) Uani 1 1 d .
C14 C 0.5087(2) -0.0166(3) 0.11698(15) 0.0378(6) Uani 1 1 d .
H14 H 0.5620 -0.0638 0.0905 0.045 Uiso 1 1 calc R
C15 C 0.5449(2) 0.1049(3) 0.16852(15) 0.0369(6) Uani 1 1 d .
C16 C 0.4647(2) 0.1752(3) 0.20566(15) 0.0353(6) Uani 1 1 d .
H16 H 0.4865 0.2597 0.2405 0.042 Uiso 1 1 calc R
C17 C 0.3541(2) 0.1223(3) 0.19179(14) 0.0317(6) Uani 1 1 d .
C18 C 0.3607(3) -0.2040(3) 0.04686(18) 0.0547(8) Uani 1 1 d .
H18A H 0.4141 -0.2148 0.0112 0.082 Uiso 1 1 calc R
H18B H 0.2843 -0.1831 0.0163 0.082 Uiso 1 1 calc R
H18C H 0.3596 -0.3003 0.0767 0.082 Uiso 1 1 calc R
C19 C 0.6663(2) 0.1603(3) 0.18417(19) 0.0526(8) Uani 1 1 d .
H19A H 0.7068 0.1119 0.1467 0.079 Uiso 1 1 calc R
H19B H 0.7035 0.1318 0.2377 0.079 Uiso 1 1 calc R
H19C H 0.6677 0.2733 0.1783 0.079 Uiso 1 1 calc R
C20 C 0.0391(2) 0.4715(3) 0.16067(14) 0.0365(6) Uani 1 1 d .
H20 H 0.0183 0.5586 0.1931 0.044 Uiso 1 1 calc R
C21 C -0.0678(3) 0.3818(4) 0.12960(19) 0.0564(8) Uani 1 1 d .
H21A H -0.0513 0.2995 0.0946 0.085 Uiso 1 1 calc R
H21B H -0.1255 0.4518 0.1005 0.085 Uiso 1 1 calc R
H21C H -0.0962 0.3355 0.1735 0.085 Uiso 1 1 calc R
C22 C 0.0920(3) 0.5424(4) 0.09663(18) 0.0591(9) Uani 1 1 d .
H22A H 0.1638 0.5934 0.1203 0.089 Uiso 1 1 calc R
H22B H 0.0397 0.6190 0.0675 0.089 Uiso 1 1 calc R
H22C H 0.1069 0.4607 0.0608 0.089 Uiso 1 1 calc R

loop_
_atom_site_aniso_label
_atom_site_aniso_U_11
_atom_site_aniso_U_22
_atom_site_aniso_U_33
_atom_site_aniso_U_23
_atom_site_aniso_U_13
_atom_site_aniso_U_12
N1 0.0273(12) 0.0368(11) 0.0262(11) -0.0002(8) 0.0048(9) 0.0090(9)
N2 0.0323(12) 0.0358(11) 0.0245(11) 0.0021(8) 0.0062(9) 0.0091(9)
C1 0.0320(14) 0.0383(13) 0.0271(13) -0.0002(10) 0.0059(11) 0.0081(11)
C2 0.0291(14) 0.0305(11) 0.0243(12) -0.0001(9) 0.0055(11) -0.0055(10)
C3 0.0265(13) 0.0302(11) 0.0242(12) 0.0018(9) 0.0035(10) -0.0037(10)
C4 0.0255(14) 0.0379(13) 0.0376(14) 0.0063(11) 0.0041(12) 0.0015(11)
C5 0.0326(16) 0.0504(16) 0.0336(15) 0.0181(12) -0.0046(12) -0.0056(12)
C6 0.0380(16) 0.0547(16) 0.0262(13) 0.0063(12) 0.0020(12) -0.0138(13)
C7 0.0362(15) 0.0379(13) 0.0239(12) 0.0006(10) 0.0031(11) -0.0101(11)
C8 0.0511(18) 0.0519(16) 0.0285(14) -0.0049(12) 0.0163(13) -0.0059(14)
C9 0.0530(19) 0.0523(16) 0.0398(16) -0.0064(13) 0.0238(15) 0.0060(14)
C10 0.0427(17) 0.0415(14) 0.0340(14) 0.0008(11) 0.0121(13) 0.0067(12)
C11 0.0294(14) 0.0287(11) 0.0259(12) -0.0008(9) 0.0078(11) -0.0010(10)
C12 0.0322(14) 0.0378(13) 0.0322(14) 0.0008(10) 0.0053(12) 0.0035(11)
C13 0.0415(17) 0.0363(13) 0.0336(14) -0.0012(10) 0.0095(12) 0.0090(12)
C14 0.0386(16) 0.0378(13) 0.0406(15) 0.0022(11) 0.0169(13) 0.0119(12)
C15 0.0344(15) 0.0348(13) 0.0423(15) 0.0064(11) 0.0095(13) 0.0077(11)
C16 0.0341(15) 0.0341(13) 0.0372(15) -0.0024(10) 0.0059(12) 0.0068(11)
C17 0.0316(15) 0.0352(12) 0.0288(13) 0.0037(10) 0.0074(11) 0.0097(11)
C18 0.055(2) 0.0511(17) 0.061(2) -0.0190(14) 0.0192(16) 0.0019(14)
C19 0.0379(17) 0.0494(17) 0.073(2) -0.0048(15) 0.0173(16) 0.0046(14)
C20 0.0372(16) 0.0422(14) 0.0296(13) 0.0056(10) 0.0049(12) 0.0157(12)
C21 0.0432(19) 0.0535(18) 0.065(2) 0.0100(15) -0.0074(16) 0.0089(15)
C22 0.060(2) 0.070(2) 0.0480(19) 0.0282(15) 0.0127(16) 0.0235(17)

loop_
_atom_type_symbol
_atom_type_description
_atom_type_scat_dispersion_real
_atom_type_scat_dispersion_imag
_atom_type_scat_source
C C 0.0033 0.0016 'International Tables Vol C Tables 4.2.6.8 and 6.1.1.4'
H H 0.0000 0.0000 'International Tables Vol C Tables 4.2.6.8 and 6.1.1.4'
N N 0.0061 0.0033 'International Tables Vol C Tables 4.2.6.8 and 6.1.1.4'

loop_
_geom_angle_atom_site_label_1
_geom_angle_atom_site_label_2
_geom_angle_atom_site_label_3
_geom_angle
C1 N1 C3 126.19(19)
C1 N1 C17 114.98(19)
C3 N1 C17 118.73(19)
C1 N2 C11 125.5(2)
C1 N2 C20 116.02(19)
C11 N2 C20 118.51(18)
N2 C1 N1 115.2(2)
C3 C2 C11 120.6(2)
C3 C2 C7 119.4(2)
C11 C2 C7 120.0(2)
C4 C3 C2 120.7(2)
C4 C3 N1 123.5(2)
C2 C3 N1 115.9(2)
C3 C4 C5 119.0(2)
C6 C5 C4 122.1(2)
C5 C6 C7 120.2(2)
C8 C7 C6 123.0(2)
C8 C7 C2 118.4(2)
C6 C7 C2 118.5(2)
C9 C8 C7 120.3(2)
C8 C9 C10 122.0(2)
C11 C10 C9 119.8(3)
C10 C11 C2 119.5(2)
C10 C11 N2 123.9(2)
C2 C11 N2 116.52(19)
C17 C12 C13 119.9(2)
C14 C13 C12 118.2(2)
C14 C13 C18 121.5(2)
C12 C13 C18 120.3(2)
C13 C14 C15 122.5(2)
C14 C15 C16 117.9(2)
C14 C15 C19 121.5(2)
C16 C15 C19 120.5(2)
C17 C16 C15 120.1(2)
C16 C17 C12 121.3(2)
C16 C17 N1 119.3(2)
C12 C17 N1 119.4(2)
N2 C20 C21 109.7(2)
N2 C20 C22 111.3(2)
C21 C20 C22 113.3(2)

loop_
_geom_bond_atom_site_label_1
_geom_bond_atom_site_label_2
_geom_bond_distance
N1 C1 1.356(3)
N1 C3 1.418(3)
N1 C17 1.449(3)
N2 C1 1.349(3)
N2 C11 1.419(3)
N2 C20 1.493(3)
C2 C3 1.412(3)
C2 C11 1.415(3)
C2 C7 1.426(3)
C3 C4 1.373(3)
C4 C5 1.403(3)
C5 C6 1.360(4)
C6 C7 1.408(4)
C7 C8 1.408(3)
C8 C9 1.352(4)
C9 C10 1.404(3)
C10 C11 1.376(3)
C12 C17 1.381(3)
C12 C13 1.398(3)
C13 C14 1.387(4)
C13 C18 1.508(4)
C14 C15 1.390(4)
C15 C16 1.399(3)
C15 C19 1.504(4)
C16 C17 1.377(3)
C20 C21 1.502(4)
C20 C22 1.515(3)

loop_
_geom_torsion_atom_site_label_1
_geom_torsion_atom_site_label_2
_geom_torsion_atom_site_label_3
_geom_torsion_atom_site_label_4
_geom_torsion
C11 N2 C1 N1 -2.1(4)
C20 N2 C1 N1 178.5(2)
C3 N1 C1 N2 0.5(4)
C17 N1 C1 N2 -175.7(2)
C11 C2 C3 C4 -176.9(2)
C7 C2 C3 C4 2.8(3)
C11 C2 C3 N1 1.8(3)
C7 C2 C3 N1 -178.5(2)
C1 N1 C3 C4 178.2(2)
C17 N1 C3 C4 -5.7(3)
C1 N1 C3 C2 -0.5(3)
C17 N1 C3 C2 175.6(2)
C2 C3 C4 C5 -1.7(4)
N1 C3 C4 C5 179.7(2)
C3 C4 C5 C6 -1.0(4)
C4 C5 C6 C7 2.6(4)
C5 C6 C7 C8 177.2(2)
C5 C6 C7 C2 -1.4(4)
C3 C2 C7 C8 -179.9(2)
C11 C2 C7 C8 -0.2(3)
C3 C2 C7 C6 -1.2(3)
C11 C2 C7 C6 178.4(2)
C6 C7 C8 C9 -176.9(3)
C2 C7 C8 C9 1.7(4)
C7 C8 C9 C10 -1.4(4)
C8 C9 C10 C11 -0.5(4)
C9 C10 C11 C2 2.0(4)
C9 C10 C11 N2 -176.7(2)
C3 C2 C11 C10 178.0(2)
C7 C2 C11 C10 -1.7(3)
C3 C2 C11 N2 -3.2(3)
C7 C2 C11 N2 177.2(2)
C1 N2 C11 C10 -177.8(2)
C20 N2 C11 C10 1.6(3)
C1 N2 C11 C2 3.5(3)
C20 N2 C11 C2 -177.2(2)
C17 C12 C13 C14 1.1(4)
C17 C12 C13 C18 -178.9(2)
C12 C13 C14 C15 0.3(4)
C18 C13 C14 C15 -179.7(3)
C13 C14 C15 C16 -1.4(4)
C13 C14 C15 C19 178.8(2)
C14 C15 C16 C17 1.1(4)
C19 C15 C16 C17 -179.1(2)
C15 C16 C17 C12 0.3(4)
C15 C16 C17 N1 -177.5(2)
C13 C12 C17 C16 -1.5(4)
C13 C12 C17 N1 176.4(2)
C1 N1 C17 C16 106.5(3)
C3 N1 C17 C16 -70.0(3)
C1 N1 C17 C12 -71.3(3)
C3 N1 C17 C12 112.2(3)
C1 N2 C20 C21 90.2(3)
C11 N2 C20 C21 -89.3(3)
C1 N2 C20 C22 -36.0(3)
C11 N2 C20 C22 144.5(2)
